data_4000098
_journal_name_full 'Chemistry of Materials'
_journal_year 2001
_chemical_formula_moiety '[Ni(2-MePy)2(DBM)2]'
_chemical_formula_sum 'C42 H36 N2 Ni O4'
_chemical_formula_weight 691.44
_chemical_name_common Bis(dibenzoylmethanato)bis(2-methylpyridine)ni
_chemical_name_systematic
;
 Bis(1,3-diphenyl-1,3-propanediono)bis(2-methylpyridine)nickel(II), metastable f
;
_space_group_IT_number 14
_symmetry_cell_setting monoclinic
_symmetry_space_group_name_Hall '-P 2yn'
_symmetry_space_group_name_H-M 'P 1 21/n 1'
_atom_sites_solution_hydrogens geom
_atom_sites_solution_primary direct
_atom_sites_solution_secondary difmap
_cell_angle_alpha 90.00
_cell_angle_beta 110.970(10)
_cell_angle_gamma 90.00
_cell_formula_units_Z 4
_cell_length_a 8.7680(10)
_cell_length_b 35.910(5)
_cell_length_c 12.000(2)
_cell_measurement_reflns_used 'all data'
_cell_measurement_temperature 173(2)
_cell_volume 3528.1(9)
_diffrn_ambient_temperature 173(2)
_diffrn_detector_area_resol_mean ?
_diffrn_measurement_device_type ?
_diffrn_measurement_method ?
_diffrn_radiation_monochromator graphite
_diffrn_radiation_source 'fine-focus sealed tube'
_diffrn_radiation_type MoK\a
_diffrn_radiation_wavelength 0.71073
_diffrn_reflns_av_R_equivalents 0.0351
_diffrn_reflns_av_sigmaI/netI 0.0279
_diffrn_reflns_limit_h_max 11
_diffrn_reflns_limit_h_min -11
_diffrn_reflns_limit_k_max 48
_diffrn_reflns_limit_k_min -48
_diffrn_reflns_limit_l_max 16
_diffrn_reflns_limit_l_min -16
_diffrn_reflns_number 41746
_diffrn_reflns_theta_max 28.74
_diffrn_reflns_theta_min 1.90
_diffrn_standards_decay_% ?
_diffrn_standards_interval_count ?
_diffrn_standards_interval_time ?
_diffrn_standards_number ?
_exptl_absorpt_coefficient_mu 0.595
_exptl_absorpt_correction_T_max ?
_exptl_absorpt_correction_T_min ?
_exptl_absorpt_correction_type SADABS
_exptl_crystal_colour green
_exptl_crystal_density_diffrn 1.302
_exptl_crystal_density_meas ?
_exptl_crystal_density_method 'not measured'
_exptl_crystal_description block
_exptl_crystal_F_000 1448
_exptl_crystal_size_max 0.4
_exptl_crystal_size_mid 0.4
_exptl_crystal_size_min 0.2
_refine_ls_extinction_coef ?
_refine_ls_extinction_method none
_refine_ls_goodness_of_fit_ref 1.033
_refine_ls_hydrogen_treatment mixed
_refine_ls_matrix_type full
_refine_ls_number_parameters 574
_refine_ls_number_reflns 9135
_refine_ls_number_restraints 43
_refine_ls_restrained_S_all 1.047
_refine_ls_R_factor_all 0.0507
_refine_ls_R_factor_gt 0.0343
_refine_ls_shift/su_max 0.001
_refine_ls_shift/su_mean 0.000
_refine_ls_structure_factor_coef Fsqd
_refine_ls_weighting_details 'w=1/[\s^2^(Fo^2^)+(0.0444P)^2^+0.5157P] where P=(Fo^2^+2Fc^2^)/3'
_refine_ls_weighting_scheme calc
_refine_ls_wR_factor_gt 0.0826
_refine_ls_wR_factor_ref 0.0873
_reflns_number_gt 7106
_reflns_number_total 9135
_reflns_threshold_expression >2sigma(I)
_cod_depositor_comments
;
The following automatic conversions were performed:

'_refine_ls_weighting_scheme' value 'calc
w=1/[\s^2^(Fo^2^)+(0.0444P)^2^+0.5157P] where P=(Fo^2^+2Fc^2^)/3' was
changed to 'calc'. New tag '_refine_ls_weighting_details' was
created. The value of the new tag was set to
'w=1/[\s^2^(Fo^2^)+(0.0444P)^2^+0.5157P] where P=(Fo^2^+2Fc^2^)/3'.

Automatic conversion script
Id: cif_fix_values 3143 2015-03-26 13:38:13Z robertas 
;
_cod_original_sg_symbol_H-M P21/n
_cod_database_code 4000098

loop_
_symmetry_equiv_pos_as_xyz
'x, y, z'
'-x+1/2, y+1/2, -z+1/2'
'-x, -y, -z'
'x-1/2, -y-1/2, z-1/2'

loop_
_atom_site_label
_atom_site_type_symbol
_atom_site_fract_x
_atom_site_fract_y
_atom_site_fract_z
_atom_site_U_iso_or_equiv
_atom_site_adp_type
_atom_site_occupancy
_atom_site_calc_flag
_atom_site_refinement_flags
_atom_site_disorder_assembly
_atom_site_disorder_group
Ni Ni 0.04482(2) 0.122223(5) 0.302727(14) 0.02842(6) Uani 1 d . . .
O1 O -0.03902(13) 0.17073(3) 0.33882(8) 0.0341(2) Uani 1 d . . .
C1 C -0.08822(17) 0.19815(4) 0.26876(12) 0.0294(3) Uani 1 d . . .
C11 C -0.13132(18) 0.23218(4) 0.32406(13) 0.0330(3) Uani 1 d . . .
C12 C -0.0936(2) 0.23261(5) 0.44704(14) 0.0435(4) Uani 1 d . . .
H12 H -0.0335 0.2126 0.4942 0.052 Uiso 1 calc R . .
C13 C -0.1426(3) 0.26184(6) 0.50162(17) 0.0593(5) Uani 1 d . . .
H13 H -0.1157 0.2618 0.5857 0.071 Uiso 1 calc R . .
C14 C -0.2307(3) 0.29105(6) 0.43384(19) 0.0663(6) Uani 1 d . . .
H14 H -0.2657 0.3110 0.4710 0.080 Uiso 1 calc R . .
C15 C -0.2675(3) 0.29124(5) 0.31232(19) 0.0612(5) Uani 1 d . . .
H15 H -0.3273 0.3114 0.2658 0.073 Uiso 1 calc R . .
C16 C -0.2180(2) 0.26217(4) 0.25748(16) 0.0466(4) Uani 1 d . . .
H16 H -0.2434 0.2627 0.1736 0.056 Uiso 1 calc R . .
C2 C -0.1105(2) 0.19796(4) 0.14752(13) 0.0359(3) Uani 1 d . . .
H2 H -0.1347 0.2210 0.1060 0.043 Uiso 1 calc R . .
O3 O -0.05413(13) 0.13417(3) 0.12595(8) 0.0330(2) Uani 1 d . . .
C3 C -0.09991(17) 0.16609(4) 0.08241(12) 0.0308(3) Uani 1 d . . .
C31 C -0.14533(19) 0.16934(4) -0.05065(12) 0.0356(3) Uani 1 d . . .
C32 C -0.2458(3) 0.19756(5) -0.11752(15) 0.0573(5) Uani 1 d . . .
H32 H -0.2907 0.2153 -0.0792 0.069 Uiso 1 calc R . .
C33 C -0.2807(3) 0.19995(6) -0.23957(16) 0.0739(7) Uani 1 d . . .
H33 H -0.3483 0.2195 -0.2842 0.089 Uiso 1 calc R . .
C34 C -0.2179(3) 0.17414(6) -0.29631(15) 0.0632(6) Uani 1 d . . .
H34 H -0.2412 0.1760 -0.3798 0.076 Uiso 1 calc R . .
C35 C -0.1209(2) 0.14552(5) -0.23190(14) 0.0504(4) Uani 1 d . . .
H35 H -0.0788 0.1275 -0.2711 0.060 Uiso 1 calc R . .
C36 C -0.0851(2) 0.14319(4) -0.10939(13) 0.0393(3) Uani 1 d . . .
H36 H -0.0185 0.1234 -0.0654 0.047 Uiso 1 calc R . .
O4 O 0.12592(13) 0.07249(3) 0.26821(8) 0.0322(2) Uani 1 d . . .
C4 C 0.17398(16) 0.04556(4) 0.34028(12) 0.0287(3) Uani 1 d . . .
C41 C 0.21569(17) 0.01069(4) 0.28815(12) 0.0310(3) Uani 1 d . . .
C42 C 0.1668(2) 0.00788(5) 0.16503(14) 0.0497(4) Uani 1 d . . .
H42 H 0.1058 0.0275 0.1161 0.060 Uiso 1 calc R . .
C43 C 0.2060(3) -0.02320(6) 0.11277(16) 0.0631(6) Uani 1 d . . .
H43 H 0.1696 -0.0250 0.0283 0.076 Uiso 1 calc R . .
C44 C 0.2975(2) -0.05166(5) 0.18188(17) 0.0535(4) Uani 1 d . . .
H44 H 0.3248 -0.0729 0.1456 0.064 Uiso 1 calc R . .
C45 C 0.3484(3) -0.04894(5) 0.30361(17) 0.0572(5) Uani 1 d . . .
H45 H 0.4130 -0.0682 0.3522 0.069 Uiso 1 calc R . .
C46 C 0.3062(2) -0.01820(5) 0.35639(15) 0.0499(4) Uani 1 d . . .
H46 H 0.3401 -0.0170 0.4409 0.060 Uiso 1 calc R . .
C5 C 0.19254(19) 0.04656(4) 0.46137(12) 0.0360(3) Uani 1 d . . .
H5 H 0.2145 0.0238 0.5044 0.043 Uiso 1 calc R . .
O6 O 0.14650(14) 0.11125(3) 0.47837(8) 0.0371(2) Uani 1 d . . .
C6 C 0.18083(18) 0.07905(4) 0.52318(12) 0.0333(3) Uani 1 d . . .
C61 C 0.2172(2) 0.07691(4) 0.65506(13) 0.0383(3) Uani 1 d . . .
C62 C 0.1677(3) 0.04701(6) 0.70695(15) 0.0540(5) Uani 1 d . . .
H62 H 0.1133 0.0265 0.6593 0.065 Uiso 1 calc R . .
C63 C 0.1980(3) 0.04713(6) 0.82938(17) 0.0666(6) Uani 1 d . . .
H63 H 0.1618 0.0269 0.8645 0.080 Uiso 1 calc R . .
C64 C 0.2790(3) 0.07608(6) 0.89894(15) 0.0667(6) Uani 1 d . . .
H64 H 0.3006 0.0757 0.9824 0.080 Uiso 1 calc R . .
C65 C 0.3302(3) 0.10605(6) 0.84815(16) 0.0693(6) Uani 1 d . . .
H65 H 0.3877 0.1261 0.8968 0.083 Uiso 1 calc R . .
C66 C 0.2968(3) 0.10662(5) 0.72623(14) 0.0542(5) Uani 1 d . . .
H66 H 0.3287 0.1275 0.6911 0.065 Uiso 1 calc R . .
N7 N -0.1816(3) 0.09096(7) 0.2779(2) 0.0310(5) Uani 0.672(3) d P A -1
C71 C -0.2297(6) 0.07057(12) 0.1760(4) 0.0365(8) Uani 0.672(3) d P A -1
H71 H -0.1743 0.0741 0.1217 0.044 Uiso 0.672(3) calc PR A -1
C72 C -0.3549(3) 0.04501(8) 0.1475(2) 0.0470(7) Uani 0.672(3) d P A -1
H72 H -0.3850 0.0312 0.0754 0.056 Uiso 0.672(3) calc PR A -1
C73 C -0.4361(3) 0.03998(9) 0.2264(3) 0.0525(7) Uani 0.672(3) d P A -1
H73 H -0.5210 0.0221 0.2104 0.063 Uiso 0.672(3) calc PR A -1
C74 C -0.3917(9) 0.0614(2) 0.3289(4) 0.0418(11) Uani 0.672(3) d P A -1
H74 H -0.4479 0.0588 0.3830 0.050 Uiso 0.672(3) calc PR A -1
C75 C -0.2639(3) 0.08669(6) 0.35218(19) 0.0345(6) Uani 0.672(3) d P A -1
C76 C -0.2178(6) 0.11022(11) 0.4622(3) 0.0450(9) Uani 0.672(3) d P A -1
H76A H -0.3167 0.1177 0.4765 0.067 Uiso 0.672(3) calc PR A -1
H76B H -0.1597 0.1325 0.4515 0.067 Uiso 0.672(3) calc PR A -1
H76C H -0.1469 0.0959 0.5307 0.067 Uiso 0.672(3) calc PR A -1
N7A N -0.1737(6) 0.10071(14) 0.3248(4) 0.0326(11) Uani 0.328(3) d P A -2
C71A C -0.1996(9) 0.1126(2) 0.4228(6) 0.0345(14) Uani 0.328(3) d P A -2
H71A H -0.1275 0.1309 0.4708 0.041 Uiso 0.328(3) calc PR A -2
C72A C -0.3232(7) 0.10006(15) 0.4584(5) 0.0422(13) Uani 0.328(3) d P A -2
H72A H -0.3366 0.1097 0.5280 0.051 Uiso 0.328(3) calc PR A -2
C73A C -0.4279(7) 0.07293(16) 0.3895(5) 0.0420(13) Uani 0.328(3) d P A -2
H73A H -0.5144 0.0634 0.4111 0.050 Uiso 0.328(3) calc PR A -2
C74A C -0.4027(18) 0.0601(4) 0.2875(7) 0.037(2) Uani 0.328(3) d P A -2
H74A H -0.4720 0.0415 0.2390 0.045 Uiso 0.328(3) calc PR A -2
C75A C -0.2758(6) 0.07468(14) 0.2575(4) 0.0351(12) Uani 0.328(3) d P A -2
C76A C -0.2578(14) 0.0618(3) 0.1468(9) 0.044(2) Uani 0.328(3) d P A -2
H76D H -0.2521 0.0833 0.0982 0.066 Uiso 0.328(3) calc PR A -2
H76E H -0.3519 0.0463 0.1020 0.066 Uiso 0.328(3) calc PR A -2
H76F H -0.1574 0.0471 0.1662 0.066 Uiso 0.328(3) calc PR A -2
N8 N 0.2657(3) 0.14669(7) 0.2946(2) 0.0338(5) Uani 0.830(3) d PD A -1
C81 C 0.3044(3) 0.13245(6) 0.2037(2) 0.0370(5) Uani 0.830(3) d PD A -1
H81 H 0.2396 0.1127 0.1583 0.044 Uiso 0.830(3) calc PR A -1
C82 C 0.4324(3) 0.14512(7) 0.17350(18) 0.0464(5) Uani 0.830(3) d PD A -1
H82 H 0.4576 0.1339 0.1104 0.056 Uiso 0.830(3) calc PR A -1
C83 C 0.5230(3) 0.17443(8) 0.2373(2) 0.0576(7) Uani 0.830(3) d PD A -1
H83 H 0.6101 0.1845 0.2171 0.069 Uiso 0.830(3) calc PR A -1
C84 C 0.4865(4) 0.18904(10) 0.3302(3) 0.0535(8) Uani 0.830(3) d PD A -1
H84 H 0.5490 0.2092 0.3751 0.064 Uiso 0.830(3) calc PR A -1
C85 C 0.3589(3) 0.17452(6) 0.35901(18) 0.0416(5) Uani 0.830(3) d PD A -1
C86 C 0.3240(4) 0.18956(8) 0.4633(2) 0.0586(8) Uani 0.830(3) d PD A -1
H86A H 0.4244 0.1999 0.5215 0.088 Uiso 0.830(3) calc PR A -1
H86B H 0.2836 0.1695 0.5007 0.088 Uiso 0.830(3) calc PR A -1
H86C H 0.2412 0.2092 0.4364 0.088 Uiso 0.830(3) calc PR A -1
N8A N 0.2736(13) 0.1542(3) 0.3330(8) 0.029(2) Uani 0.170(3) d PD A -2
C81A C 0.3045(12) 0.1782(2) 0.4255(7) 0.034(2) Uani 0.170(3) d PD A -2
H81A H 0.2458 0.1755 0.4780 0.041 Uiso 0.170(3) calc PR A -2
C82A C 0.4183(11) 0.2062(2) 0.4462(7) 0.046(3) Uani 0.170(3) d PD A -2
H82A H 0.4352 0.2233 0.5099 0.055 Uiso 0.170(3) calc PR A -2
C83A C 0.5066(11) 0.2087(3) 0.3725(9) 0.053(3) Uani 0.170(3) d PD A -2
H83A H 0.5825 0.2285 0.3826 0.064 Uiso 0.170(3) calc PR A -2
C84A C 0.4856(16) 0.1829(4) 0.2845(11) 0.037(3) Uani 0.170(3) d PD A -2
H84A H 0.5555 0.1828 0.2395 0.044 Uiso 0.170(3) calc PR A -2
C85A C 0.3611(9) 0.1569(2) 0.2615(6) 0.033(2) Uani 0.170(3) d PD A -2
C86A C 0.3323(14) 0.1297(3) 0.1627(8) 0.036(3) Uani 0.170(3) d PD A -2
H86D H 0.2408 0.1381 0.0926 0.055 Uiso 0.170(3) calc PR A -2
H86E H 0.3065 0.1053 0.1879 0.055 Uiso 0.170(3) calc PR A -2
H86F H 0.4308 0.1277 0.1423 0.055 Uiso 0.170(3) calc PR A -2

loop_
_atom_site_aniso_label
_atom_site_aniso_U_11
_atom_site_aniso_U_22
_atom_site_aniso_U_33
_atom_site_aniso_U_23
_atom_site_aniso_U_13
_atom_site_aniso_U_12
Ni 0.03576(10) 0.02745(9) 0.02239(9) 0.00132(6) 0.01084(7) 0.00207(7)
O1 0.0444(6) 0.0326(5) 0.0273(5) 0.0021(4) 0.0152(4) 0.0067(4)
C1 0.0302(7) 0.0277(7) 0.0304(7) -0.0004(5) 0.0110(5) -0.0011(5)
C11 0.0328(7) 0.0293(7) 0.0358(7) -0.0043(5) 0.0108(6) -0.0021(6)
C12 0.0494(9) 0.0403(8) 0.0374(8) -0.0069(6) 0.0115(7) 0.0044(7)
C13 0.0736(13) 0.0553(11) 0.0457(10) -0.0191(8) 0.0175(9) 0.0082(10)
C14 0.0721(14) 0.0517(11) 0.0689(13) -0.0261(10) 0.0176(11) 0.0143(10)
C15 0.0694(13) 0.0377(9) 0.0654(12) -0.0075(8) 0.0107(10) 0.0162(9)
C16 0.0538(10) 0.0350(8) 0.0456(9) -0.0027(7) 0.0112(8) 0.0051(7)
C2 0.0492(9) 0.0277(7) 0.0307(7) 0.0037(5) 0.0141(6) 0.0027(6)
O3 0.0438(6) 0.0283(5) 0.0254(4) 0.0015(4) 0.0104(4) 0.0014(4)
C3 0.0343(7) 0.0322(7) 0.0260(6) 0.0019(5) 0.0108(5) -0.0020(6)
C31 0.0445(8) 0.0335(7) 0.0263(6) 0.0013(5) 0.0096(6) -0.0019(6)
C32 0.0802(14) 0.0524(11) 0.0322(8) 0.0030(7) 0.0114(8) 0.0227(10)
C33 0.1095(18) 0.0638(13) 0.0322(9) 0.0096(8) 0.0058(10) 0.0282(13)
C34 0.0963(16) 0.0622(12) 0.0250(8) 0.0027(7) 0.0145(9) 0.0049(11)
C35 0.0699(12) 0.0513(10) 0.0300(8) -0.0046(7) 0.0181(8) -0.0014(9)
C36 0.0496(9) 0.0366(8) 0.0299(7) 0.0001(6) 0.0120(6) 0.0000(7)
O4 0.0414(6) 0.0295(5) 0.0259(5) 0.0022(4) 0.0124(4) 0.0024(4)
C4 0.0285(7) 0.0281(6) 0.0288(6) 0.0003(5) 0.0093(5) -0.0007(5)
C41 0.0318(7) 0.0289(7) 0.0322(7) -0.0018(5) 0.0115(6) -0.0023(5)
C42 0.0625(11) 0.0499(10) 0.0324(8) -0.0042(7) 0.0116(7) 0.0152(8)
C43 0.0825(15) 0.0621(12) 0.0398(9) -0.0135(8) 0.0160(9) 0.0187(11)
C44 0.0656(12) 0.0396(9) 0.0587(11) -0.0131(8) 0.0266(9) 0.0046(8)
C45 0.0796(14) 0.0371(9) 0.0557(11) 0.0037(8) 0.0251(10) 0.0194(9)
C46 0.0733(12) 0.0385(9) 0.0371(8) 0.0034(7) 0.0187(8) 0.0145(8)
C5 0.0476(9) 0.0318(7) 0.0290(7) 0.0055(5) 0.0141(6) 0.0056(6)
O6 0.0521(6) 0.0335(5) 0.0252(5) 0.0030(4) 0.0133(4) 0.0084(5)
C6 0.0370(8) 0.0373(8) 0.0257(6) 0.0045(5) 0.0114(6) 0.0065(6)
C61 0.0474(9) 0.0420(8) 0.0267(7) 0.0056(6) 0.0147(6) 0.0162(7)
C62 0.0719(13) 0.0589(11) 0.0349(8) 0.0064(8) 0.0235(8) 0.0016(9)
C63 0.0994(17) 0.0686(13) 0.0414(10) 0.0173(9) 0.0369(11) 0.0125(12)
C64 0.1060(17) 0.0697(13) 0.0277(8) 0.0094(8) 0.0278(10) 0.0328(12)
C65 0.1191(19) 0.0532(11) 0.0307(8) -0.0024(8) 0.0208(10) 0.0203(12)
C66 0.0898(14) 0.0418(9) 0.0309(8) 0.0011(7) 0.0214(9) 0.0115(9)
N7 0.0362(12) 0.0288(12) 0.0293(13) -0.0007(9) 0.0133(11) -0.0006(10)
C71 0.037(2) 0.037(2) 0.035(2) -0.0074(14) 0.0115(16) -0.0048(15)
C72 0.0445(15) 0.0449(14) 0.0497(15) -0.0118(11) 0.0147(12) -0.0062(12)
C73 0.0434(15) 0.0471(16) 0.0677(19) -0.0040(15) 0.0206(14) -0.0146(12)
C74 0.041(2) 0.0475(19) 0.042(3) 0.009(3) 0.020(3) 0.0002(15)
C75 0.0385(13) 0.0362(12) 0.0317(11) 0.0083(9) 0.0161(9) 0.0068(10)
C76 0.057(2) 0.0527(18) 0.0337(19) -0.0013(15) 0.0268(16) 0.0038(15)
N7A 0.036(2) 0.032(2) 0.026(2) -0.0036(18) 0.006(2) 0.0020(19)
C71A 0.039(3) 0.037(3) 0.029(3) 0.001(3) 0.015(3) 0.000(2)
C72A 0.045(3) 0.049(3) 0.040(3) 0.006(2) 0.023(2) 0.002(2)
C73A 0.035(3) 0.051(3) 0.040(3) 0.010(2) 0.013(2) -0.005(2)
C74A 0.032(3) 0.046(4) 0.032(5) 0.000(5) 0.010(5) -0.009(2)
C75A 0.033(3) 0.036(2) 0.030(2) -0.0007(18) 0.0047(19) 0.005(2)
C76A 0.042(5) 0.048(5) 0.041(5) -0.019(3) 0.012(4) -0.015(3)
N8 0.0357(10) 0.0313(11) 0.0315(14) 0.0000(9) 0.0085(10) -0.0017(7)
C81 0.0381(12) 0.0397(11) 0.0348(13) 0.0046(10) 0.0149(9) 0.0003(9)
C82 0.0380(11) 0.0614(14) 0.0419(11) 0.0112(9) 0.0169(9) 0.0025(10)
C83 0.0381(13) 0.0706(18) 0.0625(17) 0.0162(13) 0.0159(11) -0.0086(12)
C84 0.0416(14) 0.0436(17) 0.065(3) -0.0011(16) 0.0068(15) -0.0112(13)
C85 0.0371(11) 0.0345(10) 0.0434(11) 0.0003(8) 0.0023(9) -0.0001(9)
C86 0.0574(17) 0.0536(18) 0.0541(18) -0.0266(12) 0.0068(14) -0.0084(13)
N8A 0.038(5) 0.029(6) 0.017(5) -0.003(4) 0.007(4) 0.002(4)
C81A 0.043(6) 0.027(5) 0.026(6) -0.006(4) 0.006(5) -0.006(4)
C82A 0.047(6) 0.032(5) 0.047(6) -0.011(4) 0.004(4) -0.008(4)
C83A 0.030(5) 0.053(7) 0.073(8) 0.001(6) 0.014(5) -0.016(5)
C84A 0.042(6) 0.037(7) 0.045(9) -0.010(5) 0.031(7) -0.011(5)
C85A 0.028(4) 0.039(5) 0.029(4) 0.010(3) 0.006(3) 0.001(4)
C86A 0.037(6) 0.046(6) 0.034(6) 0.001(4) 0.022(4) 0.001(5)
